data_2010520
loop_
_publ_author_name
'Govindasamy, L.'
'Velmurugan, D.'
'Raghukumar, V.'
'Il-Hawn Suh'
'Ramakrishnan, V.T.'

_publ_section_title 5-Amino-4-(4-diethylaminophenyl)-2-phenyl-7-(pyrrolidin-1-yl)-1,6-naphthyridine-8-carbonitrile
_journal_issue 1
_journal_name_full 'Acta Crystallographica Section C'
_journal_page_first 80
_journal_page_last 81
_journal_paper_doi 10.1107/S0108270199009257
_journal_volume 56
_journal_year 2000
_chemical_formula_sum 'C29 H30 N6'
_chemical_formula_weight 462.59
_chemical_name_systematic ?
_space_group_IT_number 2
_symmetry_cell_setting triclinic
_symmetry_space_group_name_Hall '-P 1'
_symmetry_space_group_name_H-M 'P -1'
_audit_creation_method SHELXL97
_cell_angle_alpha 70.906(8)
_cell_angle_beta 83.953(12)
_cell_angle_gamma 67.355(12)
_cell_formula_units_Z 2
_cell_length_a 11.117(3)
_cell_length_b 11.1824(11)
_cell_length_c 11.3444(10)
_cell_measurement_reflns_used 24
_cell_measurement_temperature 290(2)
_cell_measurement_theta_max 25
_cell_measurement_theta_min 3
_cell_volume 1229.6(4)
_computing_cell_refinement 'CAD-4 Software'
_computing_data_collection 'CAD-4 Software (Enraf-Nonius, 1989)'
_computing_data_reduction 'CAD-4 Software'
_computing_molecular_graphics 'ZORTEP (Zsolnai, 1997)'
_computing_publication_material 'PARST (Nardelli, 1995)'
_computing_structure_refinement 'SHELXL97 (Sheldrick, 1997)'
_computing_structure_solution 'SHELXS97 (Sheldrick, 1990)'
_diffrn_ambient_temperature 290(2)
_diffrn_measured_fraction_theta_full 1.000
_diffrn_measured_fraction_theta_max 1.000
_diffrn_measurement_device_type 'Enraf-Nonius CAD-4'
_diffrn_measurement_method \w/2\q
_diffrn_radiation_monochromator graphite
_diffrn_radiation_source 'fine-focus sealed tube'
_diffrn_radiation_type MoK\a
_diffrn_radiation_wavelength .71069
_diffrn_reflns_av_R_equivalents .039
_diffrn_reflns_av_sigmaI/netI .050
_diffrn_reflns_limit_h_max 13
_diffrn_reflns_limit_h_min -13
_diffrn_reflns_limit_k_max 13
_diffrn_reflns_limit_k_min -12
_diffrn_reflns_limit_l_max 13
_diffrn_reflns_limit_l_min 0
_diffrn_reflns_number 4564
_diffrn_reflns_theta_full 24.97
_diffrn_reflns_theta_max 24.97
_diffrn_reflns_theta_min 2.08
_diffrn_standards_decay_% <3
_diffrn_standards_interval_count 200
_diffrn_standards_interval_time 60
_diffrn_standards_number 3
_exptl_absorpt_coefficient_mu .076
_exptl_absorpt_correction_T_max .978
_exptl_absorpt_correction_T_min .954
_exptl_absorpt_correction_type empirical
_exptl_absorpt_process_details 'via \y scan (North et al., 1968)'
_exptl_crystal_colour yellow
_exptl_crystal_density_diffrn 1.249
_exptl_crystal_density_method 'not measured'
_exptl_crystal_description parallelepiped
_exptl_crystal_F_000 492
_exptl_crystal_size_max .63
_exptl_crystal_size_mid .36
_exptl_crystal_size_min .30
_refine_diff_density_max .346
_refine_diff_density_min -.196
_refine_ls_extinction_method none
_refine_ls_goodness_of_fit_ref 1.022
_refine_ls_hydrogen_treatment constr
_refine_ls_matrix_type full
_refine_ls_number_parameters 316
_refine_ls_number_reflns 4323
_refine_ls_number_restraints 0
_refine_ls_restrained_S_all 1.022
_refine_ls_R_factor_all .105
_refine_ls_R_factor_gt .060
_refine_ls_shift/su_max <0.001
_refine_ls_shift/su_mean .000
_refine_ls_structure_factor_coef Fsqd
_refine_ls_weighting_details 'w = 1/[\s^2^(Fo^2^)+(0.1P)^2^] where P = (Fo^2^+2Fc^2^)/3'
_refine_ls_weighting_scheme calc
_refine_ls_wR_factor_ref .180
_reflns_number_gt 2715
_reflns_number_total 4323
_reflns_threshold_expression I>2\s(I)
_cod_data_source_file fg1556.cif
_cod_data_source_block I
_cod_depositor_comments
;
The following automatic conversions were performed:
'_symmetry_cell_setting' value 'Triclinic' changed to 'triclinic'
according to '/home/saulius/struct/CIF-dictionaries/cif_core.dic'
dictionary named 'cif_core.dic' version 2.4.1 from 2010-06-29.

Automatic conversion script
Id: cif_fix_enum 1527 2010-12-29 10:47:43Z saulius 

The following automatic conversions were performed:

'_symmetry_cell_setting' value 'Triclinic' changed to 'triclinic'
according to /home/saulius/struct/CIF-dictionaries/cif_core.dic
dictionary named 'cif_core.dic' version 2.4.1 from 2010-06-29.

Automatic conversion script
Id: cif_fix_values 1715 2011-07-08 13:25:40Z adriana 

The following automatic conversions were performed:

'_refine_ls_weighting_scheme' value 'calc w =
1/[\s^2^(Fo^2^)+(0.1P)^2^] where P = (Fo^2^+2Fc^2^)/3' was changed to
'calc'. New tag '_refine_ls_weighting_details' was created. The value
of the new tag was set to 'w = 1/[\s^2^(Fo^2^)+(0.1P)^2^] where P =
(Fo^2^+2Fc^2^)/3'.

Automatic conversion script
Id: cif_fix_values 3143 2015-03-26 13:38:13Z robertas 
;
_cod_original_cell_volume 1229.6(3)
_cod_database_code 2010520
_cod_database_fobs_code 2010520

loop_
_symmetry_equiv_pos_as_xyz
'x, y, z'
'-x, -y, -z'

loop_
_atom_site_label
_atom_site_fract_x
_atom_site_fract_y
_atom_site_fract_z
_atom_site_U_iso_or_equiv
_atom_site_adp_type
_atom_site_calc_flag
_atom_site_refinement_flags
_atom_site_occupancy
_atom_site_disorder_assembly
_atom_site_disorder_group
_atom_site_type_symbol
N1 .3660(2) .9889(2) 1.16472(18) .0385(5) Uani d . 1 . . N
N2 .4679(2) .7877(2) .89977(19) .0418(5) Uani d . 1 . . N
N3 .3201(2) .9574(2) .7576(2) .0526(6) Uani d . 1 . . N
H3A .3547 .9140 .7048 .063 Uiso calc R 1 . . H
H3B .2550 1.0339 .7350 .063 Uiso calc R 1 . . H
N4 .6434(3) .7358(3) 1.2940(2) .0606(7) Uani d . 1 . . N
N5 .6275(2) .6066(2) 1.0252(2) .0453(6) Uani d . 1 . . N
N6 -.2059(2) 1.2954(2) .5892(2) .0569(7) Uani d . 1 . . N
C1 .1985(2) 1.0930(3) .9551(2) .0383(6) Uani d . 1 . . C
C2 .1761(2) 1.1567(3) 1.0458(2) .0424(7) Uani d . 1 . . C
H2 .1034 1.2365 1.0381 .051 Uiso calc R 1 . . H
C3 .2606(2) 1.1032(2) 1.1487(2) .0371(6) Uani d . 1 . . C
C4 .3929(2) .9254(2) 1.0762(2) .0356(6) Uani d . 1 . . C
C5 .5047(2) .8017(2) 1.0985(2) .0371(6) Uani d . 1 . . C
C6 .5331(2) .7315(3) 1.0109(2) .0373(6) Uani d . 1 . . C
C7 .3678(3) .9058(3) .8753(2) .0394(6) Uani d . 1 . . C
C8 .3149(2) .9762(2) .9667(2) .0359(6) Uani d . 1 . . C
C9 .0954(2) 1.1462(3) .8567(2) .0396(6) Uani d . 1 . . C
C10 .0429(2) 1.2822(3) .7881(2) .0420(6) Uani d . 1 . . C
H10 .0758 1.3419 .8009 .050 Uiso calc R 1 . . H
C11 -.0567(3) 1.3332(3) .7009(2) .0458(7) Uani d . 1 . . C
H11 -.0894 1.4259 .6570 .055 Uiso calc R 1 . . H
C12 -.1094(2) 1.2469(3) .6777(2) .0425(7) Uani d . 1 . . C
C13 -.0566(3) 1.1091(3) .7487(3) .0511(7) Uani d . 1 . . C
H13 -.0890 1.0485 .7368 .061 Uiso calc R 1 . . H
C14 .0422(3) 1.0612(3) .8356(3) .0501(7) Uani d . 1 . . C
H14 .0742 .9690 .8815 .060 Uiso calc R 1 . . H
C15 .2355(3) 1.1614(3) 1.2536(2) .0409(6) Uani d . 1 . . C
C16 .1132(3) 1.2505(3) 1.2732(3) .0604(9) Uani d . 1 . . C
H16 .0451 1.2795 1.2167 .072 Uiso calc R 1 . . H
C17 .0915(3) 1.2964(4) 1.3755(3) .0716(10) Uani d . 1 . . C
H17 .0086 1.3548 1.3879 .086 Uiso calc R 1 . . H
C18 .1905(3) 1.2570(3) 1.4589(3) .0632(9) Uani d . 1 . . C
H18 .1754 1.2884 1.5276 .076 Uiso calc R 1 . . H
C19 .3126(3) 1.1704(3) 1.4399(3) .0561(8) Uani d . 1 . . C
H19 .3807 1.1443 1.4955 .067 Uiso calc R 1 . . H
C20 .3349(3) 1.1222(3) 1.3395(2) .0479(7) Uani d . 1 . . C
H20 .4177 1.0625 1.3287 .058 Uiso calc R 1 . . H
C21 .6571(3) .5421(3) .9259(3) .0546(8) Uani d . 1 . . C
H21A .6831 .5978 .8505 .065 Uiso calc R 1 . . H
H21B .5826 .5264 .9066 .065 Uiso calc R 1 . . H
C22 .7682(4) .4095(4) .9821(3) .0799(11) Uani d . 1 . . C
H22A .7658 .3388 .9518 .096 Uiso calc R 1 . . H
H22B .8512 .4200 .9613 .096 Uiso calc R 1 . . H
C23 .7491(3) .3752(3) 1.1186(3) .0733(10) Uani d . 1 . . C
H23A .8308 .3161 1.1639 .088 Uiso calc R 1 . . H
H23B .6869 .3304 1.1436 .088 Uiso calc R 1 . . H
C24 .6971(3) .5120(3) 1.1413(3) .0554(8) Uani d . 1 . . C
H24A .6387 .5119 1.2112 .066 Uiso calc R 1 . . H
H24B .7676 .5355 1.1579 .066 Uiso calc R 1 . . H
C25 .5825(3) .7624(3) 1.2070(3) .0422(7) Uani d . 1 . . C
C26 -.2730(3) 1.4395(3) .5300(3) .0609(8) Uani d . 1 . . C
H26A -.3121 1.4531 .4518 .073 Uiso calc R 1 . . H
H26B -.2100 1.4832 .5108 .073 Uiso calc R 1 . . H
C27 -.3768(4) 1.5067(4) .6079(4) .0932(13) Uani d . 1 . . C
H27A -.4182 1.6019 .5631 .140 Uiso calc R 1 . . H
H27B -.3384 1.4965 .6843 .140 Uiso calc R 1 . . H
H27C -.4403 1.4648 .6264 .140 Uiso calc R 1 . . H
C28 -.2618(4) 1.2050(4) .5687(3) .0778(11) Uani d . 1 . . C
H28A -.3523 1.2572 .5420 .093 Uiso calc R 1 . . H
H28B -.2599 1.1349 .6471 .093 Uiso calc R 1 . . H
C29 -.1929(7) 1.1395(6) .4750(4) .161(3) Uani d . 1 . . C
H29A -.2348 1.0827 .4646 .242 Uiso calc R 1 . . H
H29B -.1040 1.0847 .5023 .242 Uiso calc R 1 . . H
H29C -.1950 1.2082 .3969 .242 Uiso calc R 1 . . H

loop_
_atom_site_aniso_label
_atom_site_aniso_U_11
_atom_site_aniso_U_22
_atom_site_aniso_U_33
_atom_site_aniso_U_12
_atom_site_aniso_U_13
_atom_site_aniso_U_23
N1 .0390(12) .0432(13) .0358(12) -.0161(10) -.0009(9) -.0139(10)
N2 .0443(13) .0443(13) .0375(12) -.0152(11) -.0019(10) -.0142(10)
N3 .0579(15) .0572(15) .0359(13) -.0087(12) -.0094(11) -.0180(11)
N4 .0647(17) .0613(17) .0488(15) -.0141(13) -.0195(13) -.0133(13)
N5 .0463(13) .0428(13) .0449(13) -.0102(11) -.0018(11) -.0181(11)
N6 .0555(15) .0601(16) .0534(15) -.0248(13) -.0238(12) -.0041(12)
C1 .0373(14) .0431(15) .0352(14) -.0174(12) -.0013(11) -.0096(12)
C2 .0342(14) .0458(16) .0452(16) -.0102(12) -.0025(12) -.0162(13)
C3 .0358(14) .0370(14) .0391(14) -.0138(12) .0007(12) -.0120(11)
C4 .0363(14) .0405(14) .0332(14) -.0181(12) -.0006(11) -.0106(12)
C5 .0368(14) .0383(14) .0350(14) -.0137(12) -.0066(11) -.0082(12)
C6 .0355(14) .0399(15) .0387(15) -.0164(12) .0013(12) -.0122(12)
C7 .0406(15) .0462(16) .0350(15) -.0193(13) -.0030(12) -.0123(12)
C8 .0387(14) .0372(14) .0343(14) -.0180(12) -.0017(11) -.0089(11)
C9 .0328(14) .0473(16) .0392(15) -.0135(12) -.0033(11) -.0149(13)
C10 .0368(14) .0414(15) .0484(16) -.0121(12) -.0057(12) -.0157(13)
C11 .0428(16) .0416(15) .0468(16) -.0107(13) -.0073(13) -.0094(13)
C12 .0374(15) .0535(17) .0379(15) -.0191(13) -.0048(12) -.0118(13)
C13 .0521(17) .0532(18) .0516(17) -.0281(15) -.0118(14) -.0067(14)
C14 .0496(17) .0478(17) .0492(17) -.0194(14) -.0122(14) -.0048(13)
C15 .0428(15) .0434(15) .0424(15) -.0201(13) .0050(12) -.0171(12)
C16 .0453(17) .076(2) .067(2) -.0139(16) -.0003(15) -.0404(18)
C17 .060(2) .083(2) .081(2) -.0175(18) .0144(19) -.052(2)
C18 .082(2) .069(2) .0539(19) -.0340(19) .0114(18) -.0340(17)
C19 .062(2) .068(2) .0444(17) -.0259(17) -.0018(15) -.0224(15)
C20 .0450(16) .0571(18) .0430(16) -.0192(14) -.0037(13) -.0155(14)
C21 .0570(19) .0540(18) .0553(18) -.0165(15) .0071(15) -.0274(15)
C22 .074(2) .064(2) .082(3) .0005(19) .010(2) -.033(2)
C23 .061(2) .056(2) .088(3) .0021(16) -.0176(19) -.0265(19)
C24 .0465(17) .0512(18) .062(2) -.0062(14) -.0128(15) -.0190(15)
C25 .0442(16) .0394(15) .0399(16) -.0128(13) .0001(13) -.0117(12)
C26 .0542(19) .067(2) .0554(19) -.0206(16) -.0179(16) -.0079(16)
C27 .060(2) .109(3) .103(3) -.009(2) -.015(2) -.046(3)
C28 .086(3) .084(2) .069(2) -.052(2) -.039(2) .0050(19)
C29 .311(9) .171(5) .088(3) -.170(6) .022(4) -.060(4)

loop_
_atom_type_symbol
_atom_type_description
_atom_type_scat_dispersion_real
_atom_type_scat_dispersion_imag
_atom_type_scat_source
C C .0033 .0016 'International Tables Vol C Tables 4.2.6.8 and 6.1.1.4'
H H .0000 .0000 'International Tables Vol C Tables 4.2.6.8 and 6.1.1.4'
N N .0061 .0033 'International Tables Vol C Tables 4.2.6.8 and 6.1.1.4'

loop_
_geom_angle_atom_site_label_1
_geom_angle_atom_site_label_2
_geom_angle_atom_site_label_3
_geom_angle
_geom_angle_publ_flag
C3 N1 C4 118.6(2) ?
C7 N2 C6 120.7(2) ?
C7 N3 H3A 120.0 ?
C7 N3 H3B 120.0 ?
H3A N3 H3B 120.0 ?
C6 N5 C24 125.9(2) yes
C6 N5 C21 122.1(2) yes
C24 N5 C21 111.4(2) yes
C12 N6 C26 121.6(2) ?
C12 N6 C28 120.8(2) ?
C26 N6 C28 116.6(2) yes
C2 C1 C8 117.5(2) yes
C2 C1 C9 117.9(2) yes
C8 C1 C9 124.5(2) yes
C1 C2 C3 121.1(2) ?
C1 C2 H2 119.4 ?
C3 C2 H2 119.4 ?
N1 C3 C2 122.0(2) ?
N1 C3 C15 114.7(2) yes
C2 C3 C15 123.2(2) yes
N1 C4 C5 116.8(2) yes
N1 C4 C8 122.9(2) yes
C5 C4 C8 120.3(2) ?
C6 C5 C4 118.3(2) ?
C6 C5 C25 124.9(2) yes
C4 C5 C25 116.7(2) yes
N2 C6 N5 113.8(2) yes
N2 C6 C5 121.1(2) ?
N5 C6 C5 125.1(2) yes
N2 C7 N3 114.9(2) ?
N2 C7 C8 122.9(2) ?
N3 C7 C8 122.1(2) ?
C4 C8 C1 117.7(2) ?
C4 C8 C7 115.1(2) ?
C1 C8 C7 127.1(2) yes
C14 C9 C10 116.8(2) yes
C14 C9 C1 120.9(2) ?
C10 C9 C1 122.2(2) ?
C11 C10 C9 122.5(3) ?
C11 C10 H10 118.8 ?
C9 C10 H10 118.8 ?
C10 C11 C12 120.9(2) ?
C10 C11 H11 119.6 ?
C12 C11 H11 119.6 ?
N6 C12 C13 122.1(2) ?
N6 C12 C11 121.6(2) ?
C13 C12 C11 116.3(2) ?
C14 C13 C12 121.6(3) ?
C14 C13 H13 119.2 ?
C12 C13 H13 119.2 ?
C13 C14 C9 121.9(3) ?
C13 C14 H14 119.0 ?
C9 C14 H14 119.0 ?
C20 C15 C16 117.7(3) ?
C20 C15 C3 120.0(2) ?
C16 C15 C3 122.2(2) ?
C15 C16 C17 120.7(3) ?
C15 C16 H16 119.6 ?
C17 C16 H16 119.6 ?
C18 C17 C16 120.8(3) ?
C18 C17 H17 119.6 ?
C16 C17 H17 119.6 ?
C17 C18 C19 119.2(3) ?
C17 C18 H18 120.4 ?
C19 C18 H18 120.4 ?
C18 C19 C20 120.5(3) ?
C18 C19 H19 119.7 ?
C20 C19 H19 119.7 ?
C15 C20 C19 121.0(3) ?
C15 C20 H20 119.5 ?
C19 C20 H20 119.5 ?
N5 C21 C22 103.0(2) ?
N5 C21 H21A 111.2 ?
C22 C21 H21A 111.2 ?
N5 C21 H21B 111.2 ?
C22 C21 H21B 111.2 ?
H21A C21 H21B 109.1 ?
C23 C22 C21 105.3(3) ?
C23 C22 H22A 110.7 ?
C21 C22 H22A 110.7 ?
C23 C22 H22B 110.7 ?
C21 C22 H22B 110.7 ?
H22A C22 H22B 108.8 ?
C22 C23 C24 103.9(3) ?
C22 C23 H23A 111.0 ?
C24 C23 H23A 111.0 ?
C22 C23 H23B 111.0 ?
C24 C23 H23B 111.0 ?
H23A C23 H23B 109.0 ?
N5 C24 C23 103.7(2) yes
N5 C24 H24A 111.0 ?
C23 C24 H24A 111.0 ?
N5 C24 H24B 111.0 ?
C23 C24 H24B 111.0 ?
H24A C24 H24B 109.0 ?
N4 C25 C5 177.5(3) yes
N6 C26 C27 113.5(3) ?
N6 C26 H26A 108.9 ?
C27 C26 H26A 108.9 ?
N6 C26 H26B 108.9 ?
C27 C26 H26B 108.9 ?
H26A C26 H26B 107.7 ?
C26 C27 H27A 109.5 ?
C26 C27 H27B 109.5 ?
H27A C27 H27B 109.5 ?
C26 C27 H27C 109.5 ?
H27A C27 H27C 109.5 ?
H27B C27 H27C 109.5 ?
N6 C28 C29 113.3(3) ?
N6 C28 H28A 108.9 ?
C29 C28 H28A 108.9 ?
N6 C28 H28B 108.9 ?
C29 C28 H28B 108.9 ?
H28A C28 H28B 107.7 ?
C28 C29 H29A 109.5 ?
C28 C29 H29B 109.5 ?
H29A C29 H29B 109.5 ?
C28 C29 H29C 109.5 ?
H29A C29 H29C 109.5 ?
H29B C29 H29C 109.5 ?

loop_
_geom_bond_atom_site_label_1
_geom_bond_atom_site_label_2
_geom_bond_site_symmetry_2
_geom_bond_distance
_geom_bond_publ_flag
N1 C3 . 1.334(3) yes
N1 C4 . 1.357(3) yes
N2 C7 . 1.324(3) yes
N2 C6 . 1.354(3) yes
N3 C7 . 1.344(3) yes
N3 H3A . .8600 ?
N3 H3B . .8600 ?
N4 C25 . 1.145(3) yes
N5 C6 . 1.356(3) yes
N5 C24 . 1.458(3) yes
N5 C21 . 1.472(3) yes
N6 C12 . 1.370(3) yes
N6 C26 . 1.441(4) yes
N6 C28 . 1.458(4) ?
C1 C2 . 1.385(3) ?
C1 C8 . 1.421(3) ?
C1 C9 . 1.491(3) ?
C2 C3 . 1.394(3) ?
C2 H2 . .9300 ?
C3 C15 . 1.489(3) ?
C4 C5 . 1.427(3) ?
C4 C8 . 1.415(3) ?
C5 C6 . 1.399(3) ?
C5 C25 . 1.427(4) ?
C7 C8 . 1.446(3) ?
C9 C14 . 1.387(4) ?
C9 C10 . 1.378(4) ?
C10 C11 . 1.380(3) ?
C10 H10 . .9300 ?
C11 C12 . 1.407(4) ?
C11 H11 . .9300 ?
C12 C13 . 1.399(4) ?
C13 C14 . 1.377(4) ?
C13 H13 . .9300 ?
C14 H14 . .9300 ?
C15 C20 . 1.392(4) ?
C15 C16 . 1.389(4) ?
C16 C17 . 1.379(4) ?
C16 H16 . .9300 ?
C17 C18 . 1.370(5) ?
C17 H17 . .9300 ?
C18 C19 . 1.374(4) ?
C18 H18 . .9300 ?
C19 C20 . 1.375(4) ?
C19 H19 . .9300 ?
C20 H20 . .9300 ?
C21 C22 . 1.506(4) ?
C21 H21A . .9700 ?
C21 H21B . .9700 ?
C22 C23 . 1.481(5) ?
C22 H22A . .9700 ?
C22 H22B . .9700 ?
C23 C24 . 1.513(4) ?
C23 H23A . .9700 ?
C23 H23B . .9700 ?
C24 H24A . .9700 ?
C24 H24B . .9700 ?
C26 C27 . 1.493(5) ?
C26 H26A . .9700 ?
C26 H26B . .9700 ?
C27 H27A . .9600 ?
C27 H27B . .9600 ?
C27 H27C . .9600 ?
C28 C29 . 1.470(6) ?
C28 H28A . .9700 ?
C28 H28B . .9700 ?
C29 H29A . .9600 ?
C29 H29B . .9600 ?
C29 H29C . .9600 ?

loop_
_geom_torsion_atom_site_label_1
_geom_torsion_atom_site_label_2
_geom_torsion_atom_site_label_3
_geom_torsion_atom_site_label_4
_geom_torsion_site_symmetry_3
_geom_torsion
C8 C1 C2 C3 . -3.9(4)
C9 C1 C2 C3 . 172.4(2)
C4 N1 C3 C2 . 1.7(4)
C4 N1 C3 C15 . 177.0(2)
C1 C2 C3 N1 . -.1(4)
C1 C2 C3 C15 . -175.1(2)
C3 N1 C4 C5 . -178.4(2)
C3 N1 C4 C8 . 1.0(3)
N1 C4 C5 C6 . 178.3(2)
C8 C4 C5 C6 . -1.2(4)
N1 C4 C5 C25 . -4.5(3)
C8 C4 C5 C25 . 176.1(2)
C7 N2 C6 N5 . 175.9(2)
C7 N2 C6 C5 . -5.8(4)
C24 N5 C6 N2 . -168.4(2)
C21 N5 C6 N2 . 1.8(4)
C24 N5 C6 C5 . 13.4(4)
C21 N5 C6 C5 . -176.4(2)
C4 C5 C6 N2 . 8.9(4)
C25 C5 C6 N2 . -168.1(2)
C4 C5 C6 N5 . -173.0(2)
C25 C5 C6 N5 . 10.0(4)
C6 N2 C7 N3 . 173.3(2)
C6 N2 C7 C8 . -5.3(4)
N1 C4 C8 C1 . -4.9(3)
C5 C4 C8 C1 . 174.4(2)
N1 C4 C8 C7 . 171.9(2)
C5 C4 C8 C7 . -8.7(3)
C2 C1 C8 C4 . 6.1(3)
C9 C1 C8 C4 . -169.9(2)
C2 C1 C8 C7 . -170.3(2)
C9 C1 C8 C7 . 13.7(4)
N2 C7 C8 C4 . 12.3(4)
N3 C7 C8 C4 . -166.2(2)
N2 C7 C8 C1 . -171.1(2)
N3 C7 C8 C1 . 10.3(4)
C2 C1 C9 C14 . -124.2(3)
C8 C1 C9 C14 . 51.8(4)
C2 C1 C9 C10 . 51.7(3)
C8 C1 C9 C10 . -132.3(3)
C14 C9 C10 C11 .. -.8(4)
C1 C9 C10 C11 . -176.9(2)
C9 C10 C11 C12 . -.2(4)
C26 N6 C12 C13 . 170.6(3)
C28 N6 C12 C13 . 2.5(4)
C26 N6 C12 C11 . -10.3(4)
C28 N6 C12 C11 . -178.4(3)
C10 C11 C12 N6 . -178.2(2)
C10 C11 C12 C13 . .9(4)
N6 C12 C13 C14 . 178.7(3)
C11 C12 C13 C14 . -.5(4)
C12 C13 C14 C9 . -.6(4)
C10 C9 C14 C13 . 1.3(4)
C1 C9 C14 C13 . 177.4(3)
N1 C3 C15 C20 . 18.3(3)
C2 C3 C15 C20 . -166.5(3)
N1 C3 C15 C16 . -158.8(3)
C2 C3 C15 C16 . 16.4(4)
C20 C15 C16 C17 . -.9(5)
C3 C15 C16 C17 . 176.2(3)
C15 C16 C17 C18 . 1.1(5)
C16 C17 C18 C19 . -.1(5)
C17 C18 C19 C20 . -1.0(5)
C16 C15 C20 C19 . -.1(4)
C3 C15 C20 C19 . -177.4(2)
C18 C19 C20 C15 . 1.1(5)
C6 N5 C21 C22 . 178.6(3)
C24 N5 C21 C22 . -9.9(3)
N5 C21 C22 C23 . 28.6(4)
C21 C22 C23 C24 . -36.4(4)
C6 N5 C24 C23 . 159.0(3)
C21 N5 C24 C23 . -12.1(3)
C22 C23 C24 N5 . 29.5(3)
C6 C5 C25 N4 . 152(6)
C4 C5 C25 N4 . -25(7)
C12 N6 C26 C27 . -79.6(4)
C28 N6 C26 C27 . 89.0(4)
C12 N6 C28 C29 . -89.8(4)
C26 N6 C28 C29 . 101.5(4)

loop_
_cod_related_entry_id
_cod_related_entry_database
_cod_related_entry_code
1 ChemSpider 8847096
